data_1506100
loop_
_publ_author_name
'Magnus, Philip'
'Turnbull, Rachel'

_publ_section_title
;
 Thermal and acid-catalyzed Hofmann-Martius rearrangement of
 3-N-aryl-2-oxindoles into 3-(arylamino)-2-oxindoles.
;
_journal_issue 16
_journal_name_full 'Organic letters'
_journal_page_first 3497
_journal_page_last 3499
_journal_paper_doi 10.1021/ol061191z
_journal_volume 8
_journal_year 2006
_chemical_formula_sum 'C21 H18 N2 O'
_chemical_formula_weight 314.37
_chemical_name_systematic
; 
 ? 
;
_space_group_IT_number 14
_symmetry_cell_setting monoclinic
_symmetry_space_group_name_Hall '-P 2yn'
_symmetry_space_group_name_H-M 'P 1 21/n 1'
_atom_sites_solution_hydrogens geom
_atom_sites_solution_primary direct
_atom_sites_solution_secondary difmap
_audit_creation_method SHELXL-97
_cell_angle_alpha 90.00
_cell_angle_beta 108.536(2)
_cell_angle_gamma 90.00
_cell_formula_units_Z 4
_cell_length_a 12.4745(3)
_cell_length_b 8.5332(2)
_cell_length_c 16.1449(5)
_cell_measurement_reflns_used 3423
_cell_measurement_temperature 153(2)
_cell_measurement_theta_max 27.5
_cell_measurement_theta_min 1
_cell_volume 1629.43(8)
_computing_cell_refinement 'Collect software, Nonius B.V. 1998'
_computing_data_collection 'Collect software, Nonius B.V. 1998'
_computing_data_reduction
;
DENZO and Scalepack (Otwinoski and Minor, 1997)
;
_computing_molecular_graphics 'XP SHELXTL/PC, Siemens Analytical'
_computing_structure_refinement 'XL SHELXTL/PC, Siemens Analytical'
_computing_structure_solution
;

SIR97 - Altomare A., Burla M.C., Camalli M., Cascarano G.L., Giacovazzo C., 
Guagliardi A., Moliterni A.G.G., Polidori G.,Spagna R.
;
_diffrn_ambient_temperature 153(2)
_diffrn_measured_fraction_theta_full 0.995
_diffrn_measured_fraction_theta_max 0.995
_diffrn_measurement_device_type 'Nonius Kappa CCD'
_diffrn_measurement_method \w-scans
_diffrn_radiation_monochromator graphite
_diffrn_radiation_source 'fine-focus sealed tube'
_diffrn_radiation_type MoK\a
_diffrn_radiation_wavelength 0.71073
_diffrn_reflns_av_R_equivalents 0.0264
_diffrn_reflns_av_sigmaI/netI 0.0462
_diffrn_reflns_limit_h_max 16
_diffrn_reflns_limit_h_min -16
_diffrn_reflns_limit_k_max 10
_diffrn_reflns_limit_k_min -9
_diffrn_reflns_limit_l_max 20
_diffrn_reflns_limit_l_min -20
_diffrn_reflns_number 6467
_diffrn_reflns_theta_full 27.45
_diffrn_reflns_theta_max 27.45
_diffrn_reflns_theta_min 2.49
_exptl_absorpt_coefficient_mu 0.080
_exptl_absorpt_correction_type none
_exptl_crystal_colour colorless
_exptl_crystal_density_diffrn 1.282
_exptl_crystal_density_method 'not measured'
_exptl_crystal_description laths
_exptl_crystal_F_000 664
_exptl_crystal_size_max 0.33
_exptl_crystal_size_mid 0.25
_exptl_crystal_size_min 0.16
_refine_diff_density_max 0.189
_refine_diff_density_min -0.253
_refine_diff_density_rms 0.052
_refine_ls_extinction_coef 0.019(2)
_refine_ls_extinction_expression Fc^*^=kFc[1+0.001xFc^2^\l^3^/sin(2\q)]^-1/4^
_refine_ls_extinction_method SHELXL
_refine_ls_goodness_of_fit_ref 1.027
_refine_ls_hydrogen_treatment refall
_refine_ls_matrix_type full
_refine_ls_number_parameters 290
_refine_ls_number_reflns 3705
_refine_ls_number_restraints 0
_refine_ls_restrained_S_all 1.027
_refine_ls_R_factor_all 0.0663
_refine_ls_R_factor_gt 0.0398
_refine_ls_shift/su_max 0.018
_refine_ls_shift/su_mean 0.002
_refine_ls_structure_factor_coef Fsqd
_refine_ls_weighting_details 'calc w=1/[\s^2^(Fo^2^)+(0.0494P)^2^+0.2668P] where P=(Fo^2^+2Fc^2^)/3'
_refine_ls_weighting_scheme calc
_refine_ls_wR_factor_gt 0.0934
_refine_ls_wR_factor_ref 0.1080
_reflns_number_gt 2627
_reflns_number_total 3705
_reflns_threshold_expression >2sigma(I)
_cod_data_source_file ol061191zsi20060515_044759.cif
_cod_data_source_block rt147f2
_cod_depositor_comments
;
The following automatic conversions were performed:

'_symmetry_cell_setting' value 'Monoclinic' changed to 'monoclinic'
according to /home/saulius/struct/CIF-dictionaries/cif_core.dic
dictionary named 'cif_core.dic' version 2.4.1 from 2010-06-29.

Automatic conversion script
Id: cif_fix_values 1715 2011-07-08 13:25:40Z adriana 
;
_cod_original_cell_volume 1629.43(7)
_cod_original_sg_symbol_H-M P21/n
_cod_database_code 1506100

loop_
_symmetry_equiv_pos_as_xyz
'x, y, z'
'-x+1/2, y+1/2, -z+1/2'
'-x, -y, -z'
'x-1/2, -y-1/2, z-1/2'

loop_
_atom_site_label
_atom_site_type_symbol
_atom_site_fract_x
_atom_site_fract_y
_atom_site_fract_z
_atom_site_U_iso_or_equiv
_atom_site_adp_type
_atom_site_occupancy
_atom_site_symmetry_multiplicity
_atom_site_calc_flag
N1 N 0.78183(10) 0.70766(12) 0.68014(7) 0.0262(3) Uani 1 1 d
C2 C 0.76909(11) 0.56037(14) 0.70667(8) 0.0241(3) Uani 1 1 d
C3 C 0.78307(11) 0.44333(14) 0.63709(8) 0.0230(3) Uani 1 1 d
C4 C 0.82187(10) 0.55321(14) 0.57735(8) 0.0228(3) Uani 1 1 d
C5 C 0.85570(12) 0.52492(16) 0.50566(9) 0.0288(3) Uani 1 1 d
C6 C 0.88062(13) 0.65172(17) 0.46019(10) 0.0336(3) Uani 1 1 d
C7 C 0.87247(13) 0.80347(17) 0.48790(10) 0.0345(4) Uani 1 1 d
C8 C 0.83962(12) 0.83427(16) 0.56097(9) 0.0305(3) Uani 1 1 d
C9 C 0.81481(11) 0.70698(14) 0.60459(8) 0.0241(3) Uani 1 1 d
O10 O 0.74743(8) 0.52386(10) 0.77336(6) 0.0294(3) Uani 1 1 d
N11 N 0.85806(10) 0.31359(12) 0.67309(7) 0.0255(3) Uani 1 1 d
C12 C 0.97264(11) 0.32343(14) 0.72007(8) 0.0225(3) Uani 1 1 d
C13 C 1.03150(12) 0.46414(15) 0.74451(8) 0.0256(3) Uani 1 1 d
C14 C 1.14778(12) 0.46267(15) 0.78760(9) 0.0277(3) Uani 1 1 d
C15 C 1.20914(12) 0.32370(15) 0.80844(9) 0.0282(3) Uani 1 1 d
C16 C 1.14833(12) 0.18405(15) 0.78635(9) 0.0284(3) Uani 1 1 d
C17 C 1.03353(12) 0.18319(14) 0.74272(9) 0.0256(3) Uani 1 1 d
C18 C 1.33513(13) 0.32287(19) 0.85318(12) 0.0378(4) Uani 1 1 d
C19 C 0.66704(11) 0.37043(14) 0.58771(8) 0.0242(3) Uani 1 1 d
C20 C 0.66254(13) 0.26318(16) 0.52139(9) 0.0302(3) Uani 1 1 d
C21 C 0.56258(13) 0.18761(16) 0.47703(10) 0.0341(4) Uani 1 1 d
C22 C 0.46591(13) 0.21694(17) 0.49886(10) 0.0371(4) Uani 1 1 d
C23 C 0.46850(13) 0.32496(18) 0.56284(11) 0.0380(4) Uani 1 1 d
C24 C 0.56879(12) 0.40299(16) 0.60721(10) 0.0310(3) Uani 1 1 d
H1 H 0.7712(14) 0.7999(19) 0.7081(10) 0.042(4) Uiso 1 1 d
H5 H 0.8640(12) 0.4157(18) 0.4876(9) 0.034(4) Uiso 1 1 d
H6 H 0.9042(13) 0.6356(18) 0.4085(11) 0.043(4) Uiso 1 1 d
H7 H 0.8908(13) 0.8888(19) 0.4552(10) 0.042(4) Uiso 1 1 d
H8 H 0.8319(12) 0.9411(18) 0.5789(9) 0.031(4) Uiso 1 1 d
H11 H 0.8213(13) 0.2227(19) 0.6747(10) 0.034(4) Uiso 1 1 d
H13 H 0.9918(12) 0.5669(18) 0.7317(9) 0.032(4) Uiso 1 1 d
H14 H 1.1859(12) 0.5665(17) 0.8053(9) 0.030(4) Uiso 1 1 d
H16 H 1.1888(12) 0.0824(18) 0.8007(9) 0.033(4) Uiso 1 1 d
H17 H 0.9922(11) 0.0813(16) 0.7261(8) 0.022(3) Uiso 1 1 d
H18A H 1.3684(15) 0.217(2) 0.8487(11) 0.052(5) Uiso 1 1 d
H18B H 1.3571(16) 0.344(2) 0.9211(13) 0.065(6) Uiso 1 1 d
H18C H 1.3745(15) 0.409(2) 0.8353(11) 0.054(5) Uiso 1 1 d
H20 H 0.7328(14) 0.2386(17) 0.5088(10) 0.036(4) Uiso 1 1 d
H21 H 0.5598(13) 0.1094(19) 0.4297(10) 0.042(4) Uiso 1 1 d
H22 H 0.3937(15) 0.1617(18) 0.4686(11) 0.046(5) Uiso 1 1 d
H23 H 0.4001(15) 0.3495(19) 0.5786(11) 0.048(5) Uiso 1 1 d
H24 H 0.5691(12) 0.4801(17) 0.6546(10) 0.036(4) Uiso 1 1 d

loop_
_atom_site_aniso_label
_atom_site_aniso_U_11
_atom_site_aniso_U_22
_atom_site_aniso_U_33
_atom_site_aniso_U_23
_atom_site_aniso_U_13
_atom_site_aniso_U_12
N1 0.0324(7) 0.0197(6) 0.0277(6) -0.0006(4) 0.0114(5) 0.0012(4)
C2 0.0225(7) 0.0230(6) 0.0262(7) 0.0011(5) 0.0070(6) 0.0006(5)
C3 0.0244(7) 0.0205(6) 0.0252(7) 0.0003(5) 0.0095(6) 0.0012(5)
C4 0.0194(7) 0.0232(6) 0.0257(7) 0.0015(5) 0.0068(5) 0.0005(5)
C5 0.0281(8) 0.0293(7) 0.0312(8) -0.0017(6) 0.0123(6) -0.0004(6)
C6 0.0337(9) 0.0399(8) 0.0309(8) 0.0043(6) 0.0153(7) -0.0006(6)
C7 0.0333(9) 0.0348(8) 0.0366(9) 0.0110(6) 0.0126(7) -0.0022(6)
C8 0.0313(8) 0.0233(7) 0.0361(8) 0.0046(6) 0.0096(6) 0.0013(6)
C9 0.0214(7) 0.0237(7) 0.0266(7) 0.0012(5) 0.0067(6) 0.0007(5)
O10 0.0391(6) 0.0244(5) 0.0283(5) 0.0001(4) 0.0156(4) -0.0004(4)
N11 0.0235(6) 0.0183(6) 0.0335(6) 0.0022(4) 0.0073(5) 0.0000(5)
C12 0.0239(7) 0.0240(6) 0.0216(7) 0.0001(5) 0.0099(5) -0.0002(5)
C13 0.0277(7) 0.0213(6) 0.0277(7) 0.0006(5) 0.0087(6) 0.0014(6)
C14 0.0284(8) 0.0251(7) 0.0293(7) -0.0006(5) 0.0088(6) -0.0032(6)
C15 0.0263(8) 0.0302(7) 0.0282(7) 0.0007(5) 0.0090(6) -0.0003(6)
C16 0.0287(8) 0.0252(7) 0.0323(8) 0.0019(5) 0.0109(6) 0.0048(6)
C17 0.0279(8) 0.0213(7) 0.0295(7) -0.0005(5) 0.0117(6) -0.0004(6)
C18 0.0274(8) 0.0328(8) 0.0483(10) 0.0025(7) 0.0052(7) 0.0001(7)
C19 0.0251(7) 0.0204(6) 0.0266(7) 0.0039(5) 0.0077(6) 0.0005(5)
C20 0.0286(8) 0.0284(7) 0.0336(8) -0.0017(6) 0.0097(6) -0.0010(6)
C21 0.0348(9) 0.0290(7) 0.0344(8) -0.0016(6) 0.0053(7) -0.0038(6)
C22 0.0270(8) 0.0339(8) 0.0434(9) 0.0066(6) 0.0013(7) -0.0045(6)
C23 0.0233(8) 0.0412(9) 0.0492(10) 0.0085(7) 0.0113(7) 0.0027(6)
C24 0.0269(8) 0.0305(7) 0.0369(8) 0.0016(6) 0.0120(6) 0.0025(6)

loop_
_atom_type_symbol
_atom_type_description
_atom_type_scat_dispersion_real
_atom_type_scat_dispersion_imag
_atom_type_scat_source
C C 0.0033 0.0016 'International Tables Vol C Tables 4.2.6.8 and 6.1.1.4'
H H 0.0000 0.0000 'International Tables Vol C Tables 4.2.6.8 and 6.1.1.4'
N N 0.0061 0.0033 'International Tables Vol C Tables 4.2.6.8 and 6.1.1.4'
O O 0.0106 0.0060 'International Tables Vol C Tables 4.2.6.8 and 6.1.1.4'

loop_
_geom_angle_atom_site_label_1
_geom_angle_atom_site_label_2
_geom_angle_atom_site_label_3
_geom_angle
C2 N1 C9 111.53(10)
C2 N1 H1 125.3(10)
C9 N1 H1 123.2(10)
O10 C2 N1 126.34(12)
O10 C2 C3 125.18(11)
N1 C2 C3 108.46(11)
N11 C3 C4 115.38(10)
N11 C3 C19 106.23(10)
C4 C3 C19 110.73(10)
N11 C3 C2 114.10(10)
C4 C3 C2 101.10(10)
C19 C3 C2 109.26(10)
C5 C4 C9 119.85(12)
C5 C4 C3 131.84(12)
C9 C4 C3 108.26(11)
C4 C5 C6 119.08(13)
C4 C5 H5 120.1(8)
C6 C5 H5 120.8(8)
C7 C6 C5 120.22(14)
C7 C6 H6 118.7(9)
C5 C6 H6 121.1(9)
C6 C7 C8 121.49(13)
C6 C7 H7 118.2(9)
C8 C7 H7 120.3(9)
C9 C8 C7 117.23(13)
C9 C8 H8 121.8(8)
C7 C8 H8 120.9(8)
C8 C9 C4 122.12(12)
C8 C9 N1 127.85(12)
C4 C9 N1 110.03(11)
C12 N11 C3 126.43(11)
C12 N11 H11 118.5(10)
C3 N11 H11 113.5(10)
N11 C12 C13 124.22(11)
N11 C12 C17 117.91(11)
C13 C12 C17 117.86(12)
C14 C13 C12 120.19(12)
C14 C13 H13 118.8(8)
C12 C13 H13 121.0(8)
C13 C14 C15 122.16(12)
C13 C14 H14 117.2(8)
C15 C14 H14 120.6(8)
C14 C15 C16 116.90(13)
C14 C15 C18 121.93(13)
C16 C15 C18 121.17(12)
C17 C16 C15 121.73(12)
C17 C16 H16 118.9(9)
C15 C16 H16 119.4(9)
C16 C17 C12 121.10(12)
C16 C17 H17 120.2(8)
C12 C17 H17 118.7(8)
C15 C18 H18A 111.1(10)
C15 C18 H18B 112.5(11)
H18A C18 H18B 104.5(14)
C15 C18 H18C 113.7(10)
H18A C18 H18C 113.2(15)
H18B C18 H18C 101.0(14)
C24 C19 C20 118.84(13)
C24 C19 C3 123.58(12)
C20 C19 C3 117.55(12)
C21 C20 C19 120.81(14)
C21 C20 H20 120.6(9)
C19 C20 H20 118.5(9)
C22 C21 C20 119.94(14)
C22 C21 H21 119.4(9)
C20 C21 H21 120.6(9)
C23 C22 C21 119.87(14)
C23 C22 H22 119.1(9)
C21 C22 H22 121.0(9)
C22 C23 C24 120.48(15)
C22 C23 H23 121.3(10)
C24 C23 H23 118.2(10)
C19 C24 C23 120.01(14)
C19 C24 H24 120.9(8)
C23 C24 H24 119.1(8)

loop_
_geom_bond_atom_site_label_1
_geom_bond_atom_site_label_2
_geom_bond_distance
N1 C2 1.3534(16)
N1 C9 1.4058(17)
N1 H1 0.938(17)
C2 O10 1.2305(15)
C2 C3 1.5538(17)
C3 N11 1.4466(16)
C3 C4 1.5298(17)
C3 C19 1.5440(18)
C4 C5 1.3736(18)
C4 C9 1.3955(17)
C5 C6 1.3969(19)
C5 H5 0.992(15)
C6 C7 1.384(2)
C6 H6 0.978(16)
C7 C8 1.391(2)
C7 H7 0.968(16)
C8 C9 1.3820(18)
C8 H8 0.971(15)
N11 C12 1.3914(17)
N11 H11 0.905(16)
C12 C13 1.3973(17)
C12 C17 1.4022(17)
C13 C14 1.3952(19)
C13 H13 0.996(15)
C14 C15 1.3935(19)
C14 H14 1.003(15)
C15 C16 1.3967(19)
C15 C18 1.507(2)
C16 C17 1.381(2)
C16 H16 0.993(15)
C17 H17 1.003(14)
C18 H18A 1.006(18)
C18 H18B 1.06(2)
C18 H18C 0.975(19)
C19 C24 1.3869(19)
C19 C20 1.3961(19)
C20 C21 1.384(2)
C20 H20 0.984(16)
C21 C22 1.383(2)
C21 H21 1.007(16)
C22 C23 1.377(2)
C22 H22 0.996(17)
C23 C24 1.397(2)
C23 H23 0.987(18)
C24 H24 1.008(15)

loop_
_geom_hbond_atom_site_label_D
_geom_hbond_atom_site_label_H
_geom_hbond_atom_site_label_A
_geom_hbond_distance_DH
_geom_hbond_distance_HA
_geom_hbond_distance_DA
_geom_hbond_angle_DHA
_geom_hbond_site_symmetry_A
N1 H1 O10 0.938(17) 1.960(17) 2.8551(14) 159.0(14) 2_656
N11 H11 O10 0.905(16) 2.185(16) 3.0519(14) 160.1(13) 2_646

loop_
_geom_torsion_atom_site_label_1
_geom_torsion_atom_site_label_2
_geom_torsion_atom_site_label_3
_geom_torsion_atom_site_label_4
_geom_torsion
C9 N1 C2 O10 175.40(13)
C9 N1 C2 C3 -6.19(15)
O10 C2 C3 N11 -49.28(17)
N1 C2 C3 N11 132.28(12)
O10 C2 C3 C4 -173.77(12)
N1 C2 C3 C4 7.79(13)
O10 C2 C3 C19 69.44(15)
N1 C2 C3 C19 -108.99(12)
N11 C3 C4 C5 51.99(19)
C19 C3 C4 C5 -68.69(18)
C2 C3 C4 C5 175.61(14)
N11 C3 C4 C9 -130.41(12)
C19 C3 C4 C9 108.91(12)
C2 C3 C4 C9 -6.79(13)
C9 C4 C5 C6 -1.1(2)
C3 C4 C5 C6 176.24(13)
C4 C5 C6 C7 0.8(2)
C5 C6 C7 C8 0.0(2)
C6 C7 C8 C9 -0.3(2)
C7 C8 C9 C4 -0.1(2)
C7 C8 C9 N1 178.90(13)
C5 C4 C9 C8 0.8(2)
C3 C4 C9 C8 -177.13(12)
C5 C4 C9 N1 -178.32(12)
C3 C4 C9 N1 3.74(15)
C2 N1 C9 C8 -177.44(13)
C2 N1 C9 C4 1.63(16)
C4 C3 N11 C12 54.33(16)
C19 C3 N11 C12 177.43(11)
C2 C3 N11 C12 -62.14(16)
C3 N11 C12 C13 4.3(2)
C3 N11 C12 C17 -174.23(12)
N11 C12 C13 C14 -176.59(12)
C17 C12 C13 C14 1.97(19)
C12 C13 C14 C15 -0.5(2)
C13 C14 C15 C16 -1.7(2)
C13 C14 C15 C18 178.60(13)
C14 C15 C16 C17 2.6(2)
C18 C15 C16 C17 -177.77(13)
C15 C16 C17 C12 -1.2(2)
N11 C12 C17 C16 177.48(12)
C13 C12 C17 C16 -1.17(19)
N11 C3 C19 C24 121.06(13)
C4 C3 C19 C24 -112.96(13)
C2 C3 C19 C24 -2.45(16)
N11 C3 C19 C20 -57.32(14)
C4 C3 C19 C20 68.65(14)
C2 C3 C19 C20 179.16(11)
C24 C19 C20 C21 -1.5(2)
C3 C19 C20 C21 176.98(12)
C19 C20 C21 C22 -0.6(2)
C20 C21 C22 C23 2.0(2)
C21 C22 C23 C24 -1.3(2)
C20 C19 C24 C23 2.2(2)
C3 C19 C24 C23 -176.17(12)
C22 C23 C24 C19 -0.8(2)
